data_9000881
loop_
_publ_author_name
'Hazen, R. M.'
'Finger, L. W.'

_publ_section_title
;High-pressure and high-temperature crystallographic study of the gillespite
 I-II phase transition P = 45 kbar
;
_journal_name_full 'American Mineralogist'
_journal_page_first 595
_journal_page_last 603
_journal_volume 68
_journal_year 1983
_chemical_formula_sum 'Ba Fe O10 Si4'
_chemical_name_mineral Gillespite
_space_group_IT_number 18
_symmetry_space_group_name_Hall 'P 2 2ab'
_symmetry_space_group_name_H-M 'P 21 21 2'
_cell_angle_alpha 90
_cell_angle_beta 90
_cell_angle_gamma 90
_cell_length_a 7.445
_cell_length_b 7.224
_cell_length_c 7.783
_cell_formula_units_Z 2
_cell_volume 418.591
_diffrn_ambient_pressure 4.5e+06
_exptl_crystal_density_diffrn 3.693
_cod_original_formula_sum 'Ba Fe Si4 O10'
_cod_database_code 9000881

loop_
_symmetry_equiv_pos_as_xyz
x,y,z
1/2-x,1/2+y,-z
1/2+x,1/2-y,-z
-x,-y,z

loop_
_atom_site_aniso_label
_atom_site_aniso_U_11
_atom_site_aniso_U_22
_atom_site_aniso_U_33
_atom_site_aniso_U_12
_atom_site_aniso_U_13
_atom_site_aniso_U_23
Ba 0.01011 0.01137 0.00491 -0.00463 0.00000 0.00000
Fe 0.00730 0.00555 0.03069 -0.00082 0.00000 0.00000
Si1 0.00646 0.00582 0.02087 0.00082 -0.00176 -0.00285
Si2 0.00646 0.00555 0.03683 -0.00054 -0.00176 -0.00313
O1 0.03931 0.03173 0.02455 0.00817 -0.00881 0.00570

loop_
_atom_site_label
_atom_site_fract_x
_atom_site_fract_y
_atom_site_fract_z
_atom_site_U_iso_or_equiv
Ba 0.00000 0.00000 -0.03240 ?
Fe 0.50000 0.00000 0.18400 ?
Si1 0.21470 0.68750 0.33740 ?
Si2 0.18720 0.25420 0.28740 ?
O1 0.27040 0.18130 0.45040 ?
O2 0.20650 0.26340 0.26340 0.01393
O3 0.97270 0.21050 0.28120 0.01267
O4 0.62310 0.22560 0.24040 0.01267
O5 0.28100 0.15720 0.12960 0.01013
